data_7701150
loop_
_publ_author_name
'Jung, Mi-Hee'
'Ko, Kyoung Chul'
'Lee, Woo Ram'

_publ_section_title
;
 Broadband white-light emission from supramolecular piperazinium-based
 lead halide perovskites linked by hydrogen bonds.
;
_journal_issue 40
_journal_name_full 'Dalton transactions (Cambridge, England : 2003)'
_journal_page_first 15074
_journal_page_last 15090
_journal_paper_doi 10.1039/c9dt03469b
_journal_volume 48
_journal_year 2019
_chemical_formula_sum 'C8 H22 Br3 N2 O Pb S'
_chemical_formula_weight 641.25
_space_group_crystal_system orthorhombic
_space_group_IT_number 61
_space_group_name_Hall '-P 2ac 2ab'
_space_group_name_H-M_alt 'P b c a'
_symmetry_space_group_name_Hall '-P 2ac 2ab'
_symmetry_space_group_name_H-M 'P b c a'
_atom_sites_solution_hydrogens geom
_audit_creation_method SHELXL-2017/1
_audit_update_record
;
2019-08-15 deposited with the CCDC.    2019-09-16 downloaded from the CCDC.
;
_cell_angle_alpha 90
_cell_angle_beta 90
_cell_angle_gamma 90
_cell_formula_units_Z 8
_cell_length_a 18.9362(4)
_cell_length_b 8.7005(2)
_cell_length_c 19.8672(4)
_cell_measurement_reflns_used 9276
_cell_measurement_temperature 293(2)
_cell_measurement_theta_max 73.7790
_cell_measurement_theta_min 4.6390
_cell_volume 3273.21(12)
_computing_structure_refinement 'SHELXL-2017/1 (Sheldrick, 2017)'
_computing_structure_solution 'SHELXT 2014/5 (Sheldrick, 2014)'
_diffrn_ambient_temperature 293(2)
_diffrn_measured_fraction_theta_full 0.999
_diffrn_measured_fraction_theta_max 0.973
_diffrn_measurement_device_type 'XtaLAB AFC12 (RINC): Kappa dual home/near'
_diffrn_radiation_type CuK\a
_diffrn_radiation_wavelength 1.54184
_diffrn_reflns_av_R_equivalents 0.0785
_diffrn_reflns_av_unetI/netI 0.0460
_diffrn_reflns_Laue_measured_fraction_full 0.999
_diffrn_reflns_Laue_measured_fraction_max 0.973
_diffrn_reflns_limit_h_max 21
_diffrn_reflns_limit_h_min -23
_diffrn_reflns_limit_k_max 10
_diffrn_reflns_limit_k_min -10
_diffrn_reflns_limit_l_max 24
_diffrn_reflns_limit_l_min -12
_diffrn_reflns_number 16772
_diffrn_reflns_point_group_measured_fraction_full 0.999
_diffrn_reflns_point_group_measured_fraction_max 0.973
_diffrn_reflns_theta_full 67.684
_diffrn_reflns_theta_max 74.405
_diffrn_reflns_theta_min 4.451
_exptl_absorpt_coefficient_mu 29.709
_exptl_crystal_colour colorless
_exptl_crystal_density_diffrn 2.603
_exptl_crystal_description needle
_exptl_crystal_F_000 2360
_refine_diff_density_max 5.369
_refine_diff_density_min -3.801
_refine_diff_density_rms 0.538
_refine_ls_extinction_method none
_refine_ls_goodness_of_fit_ref 1.053
_refine_ls_hydrogen_treatment constr
_refine_ls_matrix_type full
_refine_ls_number_parameters 149
_refine_ls_number_reflns 3247
_refine_ls_number_restraints 0
_refine_ls_restrained_S_all 1.053
_refine_ls_R_factor_all 0.0631
_refine_ls_R_factor_gt 0.0610
_refine_ls_shift/su_max 0.001
_refine_ls_shift/su_mean 0.000
_refine_ls_structure_factor_coef Fsqd
_refine_ls_weighting_details 'w=1/[\s^2^(Fo^2^)+(0.1319P)^2^+36.6300P] where P=(Fo^2^+2Fc^2^)/3'
_refine_ls_weighting_scheme calc
_refine_ls_wR_factor_gt 0.1797
_refine_ls_wR_factor_ref 0.1826
_reflns_Friedel_coverage 0.000
_reflns_number_gt 3007
_reflns_number_total 3247
_reflns_threshold_expression 'I > 2\s(I)'
_cod_data_source_file c9dt03469b2.cif
_cod_data_source_block TDPbBr2_2_a
_cod_depositor_comments 'Adding full bibliography for 7701147--7701151.cif.'
_cod_database_code 7701150
_shelx_shelxl_version_number 2017/1
_shelx_space_group_comment
;
The symmetry employed for this shelxl refinement is uniquely defined
by the following loop, which should always be used as a source of
symmetry information in preference to the above space-group names.
They are only intended as comments.
;

loop_
_space_group_symop_operation_xyz
'x, y, z'
'-x+1/2, -y, z+1/2'
'-x, y+1/2, -z+1/2'
'x+1/2, -y+1/2, -z'
'-x, -y, -z'
'x-1/2, y, -z-1/2'
'x, -y-1/2, z-1/2'
'-x-1/2, y-1/2, z'

loop_
_atom_site_label
_atom_site_type_symbol
_atom_site_fract_x
_atom_site_fract_y
_atom_site_fract_z
_atom_site_U_iso_or_equiv
_atom_site_adp_type
_atom_site_occupancy
_atom_site_site_symmetry_order
_atom_site_calc_flag
_atom_site_refinement_flags_posn
_atom_site_refinement_flags_adp
Pb1 Pb 0.49841(2) 0.33935(5) 0.24346(2) 0.0104(2) Uani 1 1 d . .
N1 N 0.5966(4) 0.4072(9) 0.3480(4) 0.0123(15) Uani 1 1 d . .
H1A* H 0.587895 0.505959 0.339731 0.015 Uiso 1 1 calc R U
H1B H 0.572566 0.351172 0.318318 0.015 Uiso 1 1 calc R U
C1 C 0.5666(5) 0.1648(12) 0.5058(5) 0.023(2) Uani 1 1 d . .
H1A H 0.516478 0.175869 0.511485 0.034 Uiso 1 1 calc R U
H1AB H 0.590629 0.234465 0.535420 0.034 Uiso 1 1 calc R U
H1AC H 0.580143 0.061199 0.516214 0.034 Uiso 1 1 calc R U
Br1 Br 0.43531(6) 0.10788(14) 0.33076(6) 0.0268(3) Uani 1 1 d . .
Br2 Br 0.41810(5) 0.56763(11) 0.32005(5) 0.0174(3) Uani 1 1 d . .
N2 N 0.6626(4) 0.1627(8) 0.4206(4) 0.0136(16) Uani 1 1 d . .
H2A H 0.689234 0.210775 0.450990 0.016 Uiso 1 1 calc R U
H2B H 0.668909 0.062043 0.426008 0.016 Uiso 1 1 calc R U
C2 C 0.5863(4) 0.2011(10) 0.4332(4) 0.0114(16) Uani 1 1 d . .
H2 H 0.557023 0.138028 0.403350 0.014 Uiso 1 1 calc R U
Br3 Br 0.38539(5) 0.31315(11) 0.14271(5) 0.0171(3) Uani 1 1 d . .
C3 C 0.5738(5) 0.3684(11) 0.4166(5) 0.0140(17) Uani 1 1 d . .
H3A H 0.523914 0.391197 0.421270 0.017 Uiso 1 1 calc R U
H3AB H 0.599371 0.431945 0.448475 0.017 Uiso 1 1 calc R U
C7 C 0.6865(5) 0.2074(11) 0.3519(4) 0.0142(17) Uani 1 1 d . .
H7A H 0.661230 0.147523 0.318523 0.017 Uiso 1 1 calc R U
H7AB H 0.736530 0.186292 0.347101 0.017 Uiso 1 1 calc R U
C6 C 0.7001(5) 0.4240(12) 0.2710(5) 0.0172(19) Uani 1 1 d . .
H6A H 0.749415 0.399688 0.267604 0.026 Uiso 1 1 calc R U
H6AB H 0.693567 0.532565 0.265008 0.026 Uiso 1 1 calc R U
H6AC H 0.674416 0.369413 0.236934 0.026 Uiso 1 1 calc R U
C4 C 0.6728(5) 0.3768(10) 0.3406(4) 0.0126(17) Uani 1 1 d . .
H4 H 0.698366 0.435594 0.374912 0.015 Uiso 1 1 calc R U
S1 S 0.69996(11) -0.1599(2) 0.55329(11) 0.0130(5) Uani 1 1 d . .
O1 O 0.7548(3) -0.1460(8) 0.4974(4) 0.0197(15) Uani 1 1 d . .
C1S C 0.6465(5) -0.3219(11) 0.5319(5) 0.0158(18) Uani 1 1 d . .
H1S1 H 0.617859 -0.297259 0.493430 0.024 Uiso 1 1 calc R U
H1S2 H 0.616514 -0.347451 0.569203 0.024 Uiso 1 1 calc R U
H1S3 H 0.676237 -0.407906 0.521400 0.024 Uiso 1 1 calc R U
C2S C 0.7447(5) -0.2449(13) 0.6235(5) 0.021(2) Uani 1 1 d . .
H2S1 H 0.760502 -0.346107 0.611486 0.032 Uiso 1 1 calc R U
H2S2 H 0.712875 -0.251594 0.661009 0.032 Uiso 1 1 calc R U
H2S3 H 0.784555 -0.182689 0.635552 0.032 Uiso 1 1 calc R U

loop_
_atom_site_aniso_label
_atom_site_aniso_U_11
_atom_site_aniso_U_22
_atom_site_aniso_U_33
_atom_site_aniso_U_23
_atom_site_aniso_U_13
_atom_site_aniso_U_12
Pb1 0.0097(3) 0.0158(3) 0.0059(3) -0.00050(12) -0.00031(10) 0.00010(10)
N1 0.011(3) 0.019(4) 0.008(3) -0.001(3) -0.003(3) 0.004(3)
C1 0.021(5) 0.035(6) 0.012(5) 0.006(4) 0.001(4) -0.003(4)
Br1 0.0233(5) 0.0354(7) 0.0215(6) -0.0032(5) 0.0010(4) 0.0017(4)
Br2 0.0166(5) 0.0209(5) 0.0145(5) 0.0014(4) 0.0054(3) 0.0018(3)
N2 0.012(4) 0.022(4) 0.006(4) -0.001(3) -0.005(3) 0.000(3)
C2 0.010(4) 0.017(4) 0.008(4) 0.002(3) -0.001(3) -0.002(3)
Br3 0.0173(5) 0.0198(5) 0.0142(5) 0.0000(4) -0.0054(4) -0.0003(3)
C3 0.015(4) 0.018(4) 0.009(4) -0.002(4) -0.002(3) 0.001(3)
C7 0.013(4) 0.019(4) 0.011(4) -0.003(4) 0.005(3) -0.001(3)
C6 0.012(4) 0.031(5) 0.008(4) 0.001(4) -0.001(3) -0.007(4)
C4 0.013(4) 0.018(4) 0.007(4) -0.002(4) -0.004(3) -0.005(3)
S1 0.0122(10) 0.0186(11) 0.0080(10) -0.0002(7) 0.0019(8) -0.0015(7)
O1 0.020(4) 0.024(4) 0.016(4) 0.001(3) 0.011(3) -0.006(2)
C1S 0.011(4) 0.023(4) 0.013(5) 0.000(4) -0.002(3) 0.000(3)
C2S 0.017(4) 0.032(6) 0.015(5) 0.002(4) -0.005(4) -0.002(4)

loop_
_atom_type_symbol
_atom_type_description
_atom_type_scat_dispersion_real
_atom_type_scat_dispersion_imag
_atom_type_scat_source
C C 0.0181 0.0091 'International Tables Vol C Tables 4.2.6.8 and 6.1.1.4'
H H 0.0000 0.0000 'International Tables Vol C Tables 4.2.6.8 and 6.1.1.4'
N N 0.0311 0.0180 'International Tables Vol C Tables 4.2.6.8 and 6.1.1.4'
Br Br -0.6763 1.2805 'International Tables Vol C Tables 4.2.6.8 and 6.1.1.4'
Pb Pb -4.0753 8.5060 'International Tables Vol C Tables 4.2.6.8 and 6.1.1.4'
S S 0.3331 0.5567 'International Tables Vol C Tables 4.2.6.8 and 6.1.1.4'
O O 0.0492 0.0322 'International Tables Vol C Tables 4.2.6.8 and 6.1.1.4'

loop_
_geom_angle_atom_site_label_1
_geom_angle_atom_site_label_2
_geom_angle_atom_site_label_3
_geom_angle
_geom_angle_site_symmetry_1
_geom_angle_site_symmetry_3
Br1 Pb1 Br2 86.94(3) . .
Br1 Pb1 Br3 93.05(3) . .
Br2 Pb1 Br3 91.63(3) . .
Br1 Pb1 Br1 172.27(3) . 3_655
Br2 Pb1 Br1 86.85(3) . 3_655
Br3 Pb1 Br1 91.72(3) . 3_655
Br1 Pb1 Br2 85.67(3) . 3_645
Br2 Pb1 Br2 171.93(3) . 3_645
Br3 Pb1 Br2 92.00(3) . 3_645
Br1 Pb1 Br2 100.24(3) 3_655 3_645
C3 N1 C4 109.8(7) . .
C3 N1 H1A* 109.7 . .
C4 N1 H1A* 109.7 . .
C3 N1 H1B 109.7 . .
C4 N1 H1B 109.7 . .
H1A* N1 H1B 108.2 . .
C2 C1 H1A 109.5 . .
C2 C1 H1AB 109.5 . .
H1A C1 H1AB 109.5 . .
C2 C1 H1AC 109.5 . .
H1A C1 H1AC 109.5 . .
H1AB C1 H1AC 109.5 . .
Pb1 Br1 Pb1 94.20(3) . 3_645
Pb1 Br2 Pb1 92.33(2) . 3_655
C7 N2 C2 112.7(7) . .
C7 N2 H2A 109.1 . .
C2 N2 H2A 109.1 . .
C7 N2 H2B 109.1 . .
C2 N2 H2B 109.1 . .
H2A N2 H2B 107.8 . .
N2 C2 C3 109.1(7) . .
N2 C2 C1 110.3(7) . .
C3 C2 C1 111.6(8) . .
N2 C2 H2 108.6 . .
C3 C2 H2 108.6 . .
C1 C2 H2 108.6 . .
N1 C3 C2 112.2(7) . .
N1 C3 H3A 109.2 . .
C2 C3 H3A 109.2 . .
N1 C3 H3AB 109.2 . .
C2 C3 H3AB 109.2 . .
H3A C3 H3AB 107.9 . .
N2 C7 C4 109.8(7) . .
N2 C7 H7A 109.7 . .
C4 C7 H7A 109.7 . .
N2 C7 H7AB 109.7 . .
C4 C7 H7AB 109.7 . .
H7A C7 H7AB 108.2 . .
C4 C6 H6A 109.5 . .
C4 C6 H6AB 109.5 . .
H6A C6 H6AB 109.5 . .
C4 C6 H6AC 109.5 . .
H6A C6 H6AC 109.5 . .
H6AB C6 H6AC 109.5 . .
N1 C4 C7 109.1(7) . .
N1 C4 C6 111.8(7) . .
C7 C4 C6 109.7(8) . .
N1 C4 H4 108.7 . .
C7 C4 H4 108.7 . .
C6 C4 H4 108.7 . .
O1 S1 C1S 105.9(4) . .
O1 S1 C2S 106.1(4) . .
C1S S1 C2S 97.3(5) . .
S1 C1S H1S1 109.5 . .
S1 C1S H1S2 109.5 . .
H1S1 C1S H1S2 109.5 . .
S1 C1S H1S3 109.5 . .
H1S1 C1S H1S3 109.5 . .
H1S2 C1S H1S3 109.5 . .
S1 C2S H2S1 109.5 . .
S1 C2S H2S2 109.5 . .
H2S1 C2S H2S2 109.5 . .
S1 C2S H2S3 109.5 . .
H2S1 C2S H2S3 109.5 . .
H2S2 C2S H2S3 109.5 . .

loop_
_geom_bond_atom_site_label_1
_geom_bond_atom_site_label_2
_geom_bond_distance
_geom_bond_site_symmetry_2
Pb1 Br1 2.9140(12) .
Pb1 Br2 2.9279(10) .
Pb1 Br3 2.9391(10) .
Pb1 Br1 3.0345(12) 3_655
Pb1 Br2 3.1115(10) 3_645
N1 C3 1.470(11) .
N1 C4 1.474(11) .
N1 H1A* 0.8900 .
N1 H1B 0.8900 .
C1 C2 1.522(12) .
C1 H1A 0.9600 .
C1 H1AB 0.9600 .
C1 H1AC 0.9600 .
N2 C7 1.490(11) .
N2 C2 1.505(11) .
N2 H2A 0.8900 .
N2 H2B 0.8900 .
C2 C3 1.511(12) .
C2 H2 0.9800 .
C3 H3A 0.9700 .
C3 H3AB 0.9700 .
C7 C4 1.513(12) .
C7 H7A 0.9700 .
C7 H7AB 0.9700 .
C6 C4 1.532(12) .
C6 H6A 0.9600 .
C6 H6AB 0.9600 .
C6 H6AC 0.9600 .
C4 H4 0.9800 .
S1 O1 1.524(7) .
S1 C1S 1.787(9) .
S1 C2S 1.791(10) .
C1S H1S1 0.9600 .
C1S H1S2 0.9600 .
C1S H1S3 0.9600 .
C2S H2S1 0.9600 .
C2S H2S2 0.9600 .
C2S H2S3 0.9600 .

loop_
_geom_hbond_atom_site_label_D
_geom_hbond_atom_site_label_H
_geom_hbond_atom_site_label_A
_geom_hbond_distance_DH
_geom_hbond_distance_HA
_geom_hbond_distance_DA
_geom_hbond_angle_DHA
_geom_hbond_site_symmetry_A
_geom_hbond_publ_flag
N1 H1A* Br3 0.89 2.74 3.553(8) 152.0 3_655 yes
N2 H2A O1 0.89 1.88 2.746(10) 164.6 8_765 yes
N2 H2B Br3 0.89 2.76 3.415(7) 131.6 3_645 yes
